data_7130124
loop_
_publ_author_name
'Wang, Jingjing'
'Zhou, Haiyu'
'Wei, Junhui'
'Liu, Fei'
'Wang, Tongdao'

_publ_section_title
;
 Metal-free trans-hydroboration without a B-H bond: reactions of propargyl
 amines with Lewis acidic boranes
;
_journal_name_full 'Chemical Communications'
_journal_paper_doi 10.1039/D2CC02687B
_journal_year 2022
_chemical_formula_moiety 'C33 H21 B F15 N, C3 H7'
_chemical_formula_sum 'C36 H28 B F15 N'
_chemical_formula_weight 770.40
_space_group_crystal_system monoclinic
_space_group_IT_number 14
_space_group_name_Hall '-P 2yn'
_space_group_name_H-M_alt 'P 1 21/n 1'
_atom_sites_solution_hydrogens mixed
_audit_creation_date 2022-03-10
_audit_creation_method
;
Olex2 1.3
(compiled 2020.11.12 svn.r5f609507 for OlexSys, GUI svn.r6408)
;
_audit_update_record
;
2022-03-22 deposited with the CCDC.	2022-05-17 downloaded from the CCDC.
;
_cell_angle_alpha 90
_cell_angle_beta 90.900(14)
_cell_angle_gamma 90
_cell_formula_units_Z 4
_cell_length_a 11.053(5)
_cell_length_b 16.413(7)
_cell_length_c 18.289(9)
_cell_measurement_reflns_used 5172
_cell_measurement_temperature 150.15
_cell_measurement_theta_max 21.221
_cell_measurement_theta_min 2.221
_cell_volume 3317(3)
_computing_cell_refinement 'SAINT V8.40A (Bruker, 2019)'
_computing_data_reduction 'SAINT V8.40A (Bruker, 2019)'
_computing_molecular_graphics 'Olex2 1.3 (Dolomanov et al., 2009)'
_computing_publication_material 'Olex2 1.3 (Dolomanov et al., 2009)'
_computing_structure_refinement 'SHELXL 2014/7 (Sheldrick, 2015)'
_diffrn_ambient_temperature 150.15
_diffrn_measured_fraction_theta_full 0.998
_diffrn_measured_fraction_theta_max 0.989
_diffrn_measurement_device_type 'CCD Area Detector'
_diffrn_radiation_type MoK\a
_diffrn_radiation_wavelength 0.71073
_diffrn_reflns_av_R_equivalents 0.1448
_diffrn_reflns_av_unetI/netI 0.1433
_diffrn_reflns_Laue_measured_fraction_full 0.998
_diffrn_reflns_Laue_measured_fraction_max 0.989
_diffrn_reflns_limit_h_max 14
_diffrn_reflns_limit_h_min -14
_diffrn_reflns_limit_k_max 21
_diffrn_reflns_limit_k_min -21
_diffrn_reflns_limit_l_max 23
_diffrn_reflns_limit_l_min -23
_diffrn_reflns_number 38998
_diffrn_reflns_point_group_measured_fraction_full 0.998
_diffrn_reflns_point_group_measured_fraction_max 0.989
_diffrn_reflns_theta_full 25.242
_diffrn_reflns_theta_max 27.570
_diffrn_reflns_theta_min 2.168
_exptl_absorpt_coefficient_mu 0.148
_exptl_absorpt_correction_T_max 0.7284
_exptl_absorpt_correction_T_min 0.6041
_exptl_absorpt_correction_type multi-scan
_exptl_absorpt_process_details
;
SADABS-2016/2 (Bruker,2016/2) was used for absorption correction.
wR2(int) was 0.1171 before and 0.0995 after correction.
The Ratio of minimum to maximum transmission is 0.8294.
The \l/2 correction factor is Not present.
;
_exptl_crystal_colour 'clear light colourless'
_exptl_crystal_colour_lustre clear
_exptl_crystal_colour_modifier light
_exptl_crystal_colour_primary colourless
_exptl_crystal_density_diffrn 1.542
_exptl_crystal_description block
_exptl_crystal_F_000 1564
_exptl_crystal_size_max 0.1
_exptl_crystal_size_mid 0.1
_exptl_crystal_size_min 0.1
_refine_diff_density_max 0.408
_refine_diff_density_min -0.302
_refine_diff_density_rms 0.067
_refine_ls_extinction_method none
_refine_ls_goodness_of_fit_ref 0.966
_refine_ls_hydrogen_treatment constr
_refine_ls_matrix_type full
_refine_ls_number_parameters 483
_refine_ls_number_reflns 7575
_refine_ls_number_restraints 0
_refine_ls_restrained_S_all 0.966
_refine_ls_R_factor_all 0.1728
_refine_ls_R_factor_gt 0.0642
_refine_ls_shift/su_max 0.000
_refine_ls_shift/su_mean 0.000
_refine_ls_structure_factor_coef Fsqd
_refine_ls_weighting_details 'w=1/[\s^2^(Fo^2^)+(0.0728P)^2^] where P=(Fo^2^+2Fc^2^)/3'
_refine_ls_weighting_scheme calc
_refine_ls_wR_factor_gt 0.1350
_refine_ls_wR_factor_ref 0.1753
_reflns_Friedel_coverage 0.000
_reflns_number_gt 3472
_reflns_number_total 7575
_reflns_threshold_expression 'I > 2\s(I)'
_cod_data_source_file d2cc02687b2.cif
_cod_data_source_block mo_21aug29wjj1_0m_pl
_cod_database_code 7130124
_shelx_shelxl_version_number 2014/7
_shelx_space_group_comment
;
The symmetry employed for this shelxl refinement is uniquely defined
by the following loop, which should always be used as a source of
symmetry information in preference to the above space-group names.
They are only intended as comments.
;
_olex2_refinement_description
;
1. Fixed Uiso
 At 1.2 times of:
  All C(H) groups, All C(H,H) groups
 At 1.5 times of:
  All C(H,H,H) groups
2.a Riding coordinates:
 C17(H17A,H17B)
2.b Secondary CH2 refined with riding coordinates:
 C4(H4A,H4B), C10(H10A,H10B)
2.c Aromatic/amide H refined with riding coordinates:
 C2(H2), C5(H5), C16(H16), C12(H12), C15(H15), C13(H13), C14(H14)
2.d Idealised Me refined as rotating group:
 C3(H3A,H3B,H3C), C7(H7A,H7B,H7C), C8(H8A,H8B,H8C), C9(H9A,H9B,H9C), C18(H18A,
 H18B,H18C)
;
_smtbx_masks_void_probe_radius 1.2
_smtbx_masks_void_truncation_radius 1.2
_olex2_exptl_crystal_mounting_method 'The crystal was mounted on a None'
_olex2_submission_special_instructions 'No special instructions were received'

loop_
_space_group_symop_operation_xyz
'x, y, z'
'-x+1/2, y+1/2, -z+1/2'
'-x, -y, -z'
'x-1/2, -y-1/2, z-1/2'

loop_
_atom_site_label
_atom_site_type_symbol
_atom_site_fract_x
_atom_site_fract_y
_atom_site_fract_z
_atom_site_U_iso_or_equiv
_atom_site_adp_type
_atom_site_occupancy
_atom_site_site_symmetry_order
_atom_site_calc_flag
_atom_site_refinement_flags_posn
_atom_site_refinement_flags_adp
_atom_site_refinement_flags_occupancy
_atom_site_disorder_assembly
_atom_site_disorder_group
F46 F 0.19879(16) 0.32548(11) 0.06893(10) 0.0415(5) Uani 1 1 d . . . . .
F42 F 0.11849(17) 0.57591(10) 0.18939(10) 0.0431(5) Uani 1 1 d . . . . .
F32 F 0.36569(16) 0.51861(11) 0.22204(10) 0.0442(5) Uani 1 1 d . . . . .
F36 F 0.32750(17) 0.23435(11) 0.17737(11) 0.0474(5) Uani 1 1 d . . . . .
F45 F 0.17477(17) 0.40027(12) -0.05865(10) 0.0515(5) Uani 1 1 d . . . . .
F22 F -0.04116(16) 0.47455(10) 0.24347(11) 0.0440(5) Uani 1 1 d . . . . .
F43 F 0.09817(18) 0.64772(11) 0.06100(11) 0.0502(6) Uani 1 1 d . . . . .
F26 F 0.34334(17) 0.42578(12) 0.35344(10) 0.0485(5) Uani 1 1 d . . . . .
F44 F 0.12680(18) 0.56358(12) -0.06475(11) 0.0528(6) Uani 1 1 d . . . . .
F35 F 0.55698(18) 0.22874(13) 0.14342(12) 0.0609(6) Uani 1 1 d . . . . .
F25 F 0.2732(2) 0.50191(12) 0.47173(11) 0.0630(7) Uani 1 1 d . . . . .
F33 F 0.59831(18) 0.50930(14) 0.19099(12) 0.0610(6) Uani 1 1 d . . . . .
F34 F 0.69754(17) 0.36414(14) 0.15044(12) 0.0675(7) Uani 1 1 d . . . . .
F23 F -0.1036(2) 0.55809(12) 0.36077(14) 0.0680(7) Uani 1 1 d . . . . .
F24 F 0.0526(2) 0.57465(13) 0.47703(12) 0.0747(7) Uani 1 1 d . . . . .
N1 N -0.0761(2) 0.22076(15) 0.17896(14) 0.0318(6) Uani 1 1 d . . . . .
C43 C 0.1220(3) 0.56711(19) 0.06399(19) 0.0368(8) Uani 1 1 d . . . . .
C41 C 0.1547(3) 0.44392(18) 0.13800(17) 0.0294(8) Uani 1 1 d . . . . .
C4 C -0.0123(3) 0.30081(17) 0.17620(17) 0.0296(7) Uani 1 1 d . . . . .
H4A H -0.0699 0.3439 0.1907 0.036 Uiso 1 1 calc R U . . .
H4B H 0.0101 0.3115 0.1249 0.036 Uiso 1 1 calc R U . . .
C32 C 0.4091(3) 0.4438(2) 0.20497(18) 0.0370(8) Uani 1 1 d . . . . .
C1 C 0.1015(3) 0.30837(18) 0.22428(16) 0.0283(7) Uani 1 1 d . . . . .
C42 C 0.1316(3) 0.52684(19) 0.13029(18) 0.0343(8) Uani 1 1 d . . . . .
C11 C -0.2135(3) 0.25156(19) 0.28222(18) 0.0356(8) Uani 1 1 d . . . . .
C22 C 0.0429(3) 0.48100(19) 0.2984(2) 0.0380(8) Uani 1 1 d . . . . .
C2 C 0.1206(3) 0.25322(18) 0.27698(17) 0.0338(8) Uani 1 1 d . . . . .
H2 H 0.0627 0.2107 0.2800 0.041 Uiso 1 1 calc R U . . .
C46 C 0.1694(3) 0.40594(18) 0.07088(18) 0.0319(8) Uani 1 1 d . . . . .
C44 C 0.1365(3) 0.5249(2) 0.00017(18) 0.0385(9) Uani 1 1 d . . . . .
C31 C 0.3323(3) 0.37718(19) 0.20420(17) 0.0337(8) Uani 1 1 d . . . . .
C21 C 0.1560(3) 0.44584(18) 0.28939(18) 0.0332(8) Uani 1 1 d . . . . .
C36 C 0.3889(3) 0.3054(2) 0.18273(18) 0.0379(8) Uani 1 1 d . . . . .
C45 C 0.1609(3) 0.4430(2) 0.00339(18) 0.0381(9) Uani 1 1 d . . . . .
C5 C -0.1603(3) 0.20385(19) 0.22510(18) 0.0357(8) Uani 1 1 d . . . . .
H5 H -0.1927 0.1505 0.2204 0.043 Uiso 1 1 calc R U . . .
C16 C -0.1657(3) 0.3207(2) 0.31753(19) 0.0407(9) Uani 1 1 d . . . . .
H16 H -0.0867 0.3390 0.3061 0.049 Uiso 1 1 calc R U . . .
C6 C -0.0480(3) 0.15984(19) 0.11758(18) 0.0391(9) Uani 1 1 d . . . . .
C23 C 0.0080(3) 0.5242(2) 0.3586(2) 0.0456(9) Uani 1 1 d . . . . .
C26 C 0.2291(3) 0.45584(19) 0.35101(19) 0.0375(8) Uani 1 1 d . . . . .
C33 C 0.5306(3) 0.4407(2) 0.18844(19) 0.0448(10) Uani 1 1 d . . . . .
C25 C 0.1957(4) 0.4970(2) 0.4133(2) 0.0474(10) Uani 1 1 d . . . . .
C35 C 0.5100(3) 0.3006(2) 0.1649(2) 0.0464(9) Uani 1 1 d . . . . .
C34 C 0.5807(3) 0.3684(3) 0.1681(2) 0.0472(10) Uani 1 1 d . . . . .
C3 C 0.2223(3) 0.2505(2) 0.33180(19) 0.0436(9) Uani 1 1 d . . . . .
H3A H 0.2874 0.2867 0.3161 0.065 Uiso 1 1 calc R U . . .
H3B H 0.2530 0.1946 0.3357 0.065 Uiso 1 1 calc R U . . .
H3C H 0.1931 0.2683 0.3795 0.065 Uiso 1 1 calc R U . . .
C24 C 0.0853(4) 0.5326(2) 0.4172(2) 0.0528(10) Uani 1 1 d . . . . .
C12 C -0.3289(3) 0.2250(2) 0.3030(2) 0.0465(9) Uani 1 1 d . . . . .
H12 H -0.3620 0.1766 0.2823 0.056 Uiso 1 1 calc R U . . .
C7 C 0.0885(3) 0.1515(2) 0.1140(2) 0.0553(11) Uani 1 1 d . . . . .
H7A H 0.1189 0.1245 0.1583 0.083 Uiso 1 1 calc R U . . .
H7B H 0.1251 0.2057 0.1101 0.083 Uiso 1 1 calc R U . . .
H7C H 0.1096 0.1190 0.0711 0.083 Uiso 1 1 calc R U . . .
C15 C -0.2320(4) 0.3621(2) 0.3686(2) 0.0522(10) Uani 1 1 d . . . . .
H15 H -0.1982 0.4084 0.3925 0.063 Uiso 1 1 calc R U . . .
C13 C -0.3945(4) 0.2688(3) 0.3530(2) 0.0602(11) Uani 1 1 d . . . . .
H13 H -0.4737 0.2515 0.3654 0.072 Uiso 1 1 calc R U . . .
C14 C -0.3462(4) 0.3371(3) 0.3851(2) 0.0585(11) Uani 1 1 d . . . . .
H14 H -0.3925 0.3672 0.4191 0.070 Uiso 1 1 calc R U . . .
C8 C -0.1027(4) 0.1946(2) 0.0480(2) 0.0675(13) Uani 1 1 d . . . . .
H8A H -0.0623 0.2460 0.0362 0.101 Uiso 1 1 calc R U . . .
H8B H -0.1892 0.2045 0.0549 0.101 Uiso 1 1 calc R U . . .
H8C H -0.0920 0.1558 0.0079 0.101 Uiso 1 1 calc R U . . .
C9 C -0.0980(4) 0.0758(2) 0.1325(2) 0.0557(11) Uani 1 1 d . . . . .
H9A H -0.1866 0.0780 0.1325 0.084 Uiso 1 1 calc R U . . .
H9B H -0.0682 0.0567 0.1803 0.084 Uiso 1 1 calc R U . . .
H9C H -0.0715 0.0381 0.0944 0.084 Uiso 1 1 calc R U . . .
B1 B 0.1847(3) 0.3918(2) 0.2150(2) 0.0300(9) Uani 1 1 d . . . . .
C17 C 0.5317(4) 0.5400(3) 0.0062(2) 0.0938(19) Uani 1 1 d . . . . .
H17A H 0.5963 0.5314 0.0435 0.113 Uiso 1 1 d R U . . .
H17B H 0.5713 0.5561 -0.0398 0.113 Uiso 1 1 d R U . . .
C10 C 0.4553(5) 0.6082(4) 0.0305(3) 0.0975(19) Uani 1 1 d . . . . .
H10A H 0.4218 0.5951 0.0790 0.117 Uiso 1 1 calc R U . . .
H10B H 0.3865 0.6150 -0.0043 0.117 Uiso 1 1 calc R U . . .
C18 C 0.5330(4) 0.6964(4) 0.0362(3) 0.123(2) Uani 1 1 d . . . . .
H18A H 0.5743 0.7063 -0.0100 0.184 Uiso 1 1 calc R U . . .
H18B H 0.5929 0.6928 0.0761 0.184 Uiso 1 1 calc R U . . .
H18C H 0.4769 0.7412 0.0457 0.184 Uiso 1 1 calc R U . . .

loop_
_atom_site_aniso_label
_atom_site_aniso_U_11
_atom_site_aniso_U_22
_atom_site_aniso_U_33
_atom_site_aniso_U_23
_atom_site_aniso_U_13
_atom_site_aniso_U_12
F46 0.0439(12) 0.0443(12) 0.0365(11) -0.0023(9) 0.0080(9) -0.0002(9)
F42 0.0548(13) 0.0328(10) 0.0414(12) 0.0014(9) -0.0038(10) -0.0040(9)
F32 0.0394(12) 0.0493(12) 0.0439(12) -0.0005(10) 0.0026(10) -0.0128(9)
F36 0.0381(12) 0.0432(12) 0.0610(14) -0.0004(10) 0.0071(10) 0.0065(9)
F45 0.0490(13) 0.0755(14) 0.0299(12) -0.0030(10) 0.0034(10) -0.0078(11)
F22 0.0304(11) 0.0426(11) 0.0592(14) -0.0006(10) 0.0021(10) 0.0029(9)
F43 0.0531(13) 0.0409(12) 0.0562(14) 0.0186(10) -0.0107(11) -0.0065(10)
F26 0.0403(13) 0.0677(13) 0.0370(12) 0.0033(10) -0.0069(10) -0.0060(10)
F44 0.0465(12) 0.0719(14) 0.0397(12) 0.0245(11) -0.0080(10) -0.0125(10)
F35 0.0422(13) 0.0791(15) 0.0617(15) 0.0037(12) 0.0108(11) 0.0242(11)
F25 0.0922(17) 0.0682(14) 0.0284(12) 0.0020(10) -0.0060(12) -0.0234(12)
F33 0.0395(12) 0.0911(16) 0.0526(14) 0.0092(12) 0.0010(11) -0.0259(12)
F34 0.0240(12) 0.1190(19) 0.0598(15) 0.0235(14) 0.0088(10) 0.0036(12)
F23 0.0568(15) 0.0521(13) 0.0962(19) -0.0132(12) 0.0340(13) 0.0044(11)
F24 0.114(2) 0.0587(13) 0.0528(15) -0.0198(12) 0.0405(14) -0.0157(13)
N1 0.0310(16) 0.0326(15) 0.0317(16) 0.0042(12) -0.0045(13) -0.0029(12)
C43 0.033(2) 0.0332(19) 0.044(2) 0.0112(17) -0.0070(17) -0.0056(15)
C41 0.0223(17) 0.0338(18) 0.0321(19) 0.0030(15) -0.0006(15) -0.0058(14)
C4 0.0298(19) 0.0288(17) 0.0303(18) 0.0030(14) 0.0016(15) -0.0020(14)
C32 0.031(2) 0.052(2) 0.0281(19) 0.0046(16) -0.0007(16) -0.0036(17)
C1 0.0255(18) 0.0313(17) 0.0282(18) 0.0000(14) 0.0029(14) 0.0020(13)
C42 0.0330(19) 0.0390(19) 0.0308(19) 0.0005(16) -0.0027(16) -0.0093(15)
C11 0.0286(19) 0.0426(19) 0.036(2) 0.0109(16) 0.0035(16) -0.0028(16)
C22 0.036(2) 0.0366(19) 0.041(2) 0.0015(16) 0.0043(18) -0.0048(16)
C2 0.0295(19) 0.0372(18) 0.0348(19) 0.0026(15) 0.0012(16) 0.0017(15)
C46 0.0276(18) 0.0330(18) 0.035(2) 0.0055(15) -0.0006(15) -0.0040(15)
C44 0.0251(19) 0.060(2) 0.030(2) 0.0213(18) -0.0073(16) -0.0113(17)
C31 0.0291(19) 0.048(2) 0.0235(18) 0.0038(15) -0.0013(15) -0.0013(16)
C21 0.0285(19) 0.0362(18) 0.035(2) 0.0029(15) 0.0039(16) -0.0030(15)
C36 0.032(2) 0.048(2) 0.033(2) 0.0055(16) 0.0015(16) 0.0013(17)
C45 0.028(2) 0.057(2) 0.029(2) -0.0004(17) 0.0001(16) -0.0099(17)
C5 0.033(2) 0.0399(19) 0.035(2) 0.0090(16) -0.0031(17) -0.0086(16)
C16 0.036(2) 0.046(2) 0.040(2) 0.0063(17) 0.0091(17) -0.0007(17)
C6 0.045(2) 0.0356(18) 0.037(2) 0.0002(16) 0.0008(17) -0.0003(16)
C23 0.044(2) 0.037(2) 0.057(3) -0.0007(19) 0.023(2) -0.0034(18)
C26 0.038(2) 0.0405(19) 0.034(2) 0.0043(16) 0.0031(17) -0.0049(16)
C33 0.032(2) 0.066(3) 0.036(2) 0.0113(19) -0.0029(17) -0.021(2)
C25 0.065(3) 0.045(2) 0.032(2) 0.0036(17) 0.000(2) -0.018(2)
C35 0.036(2) 0.065(3) 0.039(2) 0.0086(19) 0.0031(18) 0.014(2)
C34 0.023(2) 0.081(3) 0.038(2) 0.012(2) 0.0056(17) 0.004(2)
C3 0.042(2) 0.050(2) 0.039(2) 0.0112(17) -0.0048(18) 0.0038(17)
C24 0.075(3) 0.042(2) 0.042(2) -0.0071(19) 0.024(2) -0.010(2)
C12 0.041(2) 0.057(2) 0.042(2) 0.0116(19) 0.0076(19) -0.0063(19)
C7 0.055(3) 0.044(2) 0.067(3) -0.009(2) 0.015(2) 0.0001(19)
C15 0.058(3) 0.054(2) 0.045(2) 0.0019(19) 0.020(2) 0.000(2)
C13 0.038(2) 0.087(3) 0.056(3) 0.019(2) 0.014(2) -0.006(2)
C14 0.060(3) 0.068(3) 0.049(3) 0.011(2) 0.026(2) 0.009(2)
C8 0.103(4) 0.058(3) 0.041(2) 0.000(2) -0.013(2) 0.015(2)
C9 0.065(3) 0.043(2) 0.059(3) -0.0065(19) 0.004(2) -0.013(2)
B1 0.025(2) 0.039(2) 0.026(2) 0.0042(16) 0.0001(17) 0.0014(17)
C17 0.050(3) 0.191(6) 0.041(3) -0.001(3) 0.009(2) -0.028(3)
C10 0.092(4) 0.168(5) 0.033(3) -0.014(3) 0.013(3) 0.052(4)
C18 0.062(3) 0.245(8) 0.061(3) -0.072(4) 0.014(3) -0.015(4)

loop_
_atom_type_symbol
_atom_type_description
_atom_type_scat_dispersion_real
_atom_type_scat_dispersion_imag
_atom_type_scat_source
C C 0.0033 0.0016 'International Tables Vol C Tables 4.2.6.8 and 6.1.1.4'
H H 0.0000 0.0000 'International Tables Vol C Tables 4.2.6.8 and 6.1.1.4'
B B 0.0013 0.0007 'International Tables Vol C Tables 4.2.6.8 and 6.1.1.4'
F F 0.0171 0.0103 'International Tables Vol C Tables 4.2.6.8 and 6.1.1.4'
N N 0.0061 0.0033 'International Tables Vol C Tables 4.2.6.8 and 6.1.1.4'

loop_
_geom_angle_atom_site_label_1
_geom_angle_atom_site_label_2
_geom_angle_atom_site_label_3
_geom_angle
_geom_angle_site_symmetry_1
_geom_angle_site_symmetry_3
_geom_angle_publ_flag
C4 N1 C6 116.5(3) . . ?
C5 N1 C4 123.7(3) . . ?
C5 N1 C6 119.4(3) . . ?
F43 C43 C42 121.1(3) . . ?
F43 C43 C44 119.1(3) . . ?
C44 C43 C42 119.8(3) . . ?
C42 C41 B1 128.2(3) . . ?
C46 C41 C42 111.9(3) . . ?
C46 C41 B1 119.3(3) . . ?
N1 C4 H4A 108.3 . . ?
N1 C4 H4B 108.3 . . ?
N1 C4 C1 115.9(2) . . ?
H4A C4 H4B 107.4 . . ?
C1 C4 H4A 108.3 . . ?
C1 C4 H4B 108.3 . . ?
F32 C32 C31 119.9(3) . . ?
F32 C32 C33 115.6(3) . . ?
C33 C32 C31 124.5(3) . . ?
C4 C1 B1 117.4(2) . . ?
C2 C1 C4 118.6(3) . . ?
C2 C1 B1 123.4(3) . . ?
F42 C42 C43 114.0(3) . . ?
F42 C42 C41 121.4(3) . . ?
C43 C42 C41 124.6(3) . . ?
C16 C11 C5 128.2(3) . . ?
C16 C11 C12 117.5(3) . . ?
C12 C11 C5 114.2(3) . . ?
F22 C22 C21 119.0(3) . . ?
F22 C22 C23 115.8(3) . . ?
C23 C22 C21 125.2(3) . . ?
C1 C2 H2 116.1 . . ?
C1 C2 C3 127.8(3) . . ?
C3 C2 H2 116.1 . . ?
F46 C46 C41 119.4(3) . . ?
F46 C46 C45 114.7(3) . . ?
C45 C46 C41 125.9(3) . . ?
F44 C44 C43 120.3(3) . . ?
F44 C44 C45 120.7(3) . . ?
C43 C44 C45 119.0(3) . . ?
C32 C31 C36 113.1(3) . . ?
C32 C31 B1 119.2(3) . . ?
C36 C31 B1 127.0(3) . . ?
C22 C21 B1 120.2(3) . . ?
C26 C21 C22 111.6(3) . . ?
C26 C21 B1 127.8(3) . . ?
F36 C36 C31 121.5(3) . . ?
F36 C36 C35 114.8(3) . . ?
C35 C36 C31 123.7(3) . . ?
F45 C45 C46 121.2(3) . . ?
F45 C45 C44 120.0(3) . . ?
C44 C45 C46 118.8(3) . . ?
N1 C5 C11 131.4(3) . . ?
N1 C5 H5 114.3 . . ?
C11 C5 H5 114.3 . . ?
C11 C16 H16 119.6 . . ?
C15 C16 C11 120.7(3) . . ?
C15 C16 H16 119.6 . . ?
C7 C6 N1 107.6(3) . . ?
C8 C6 N1 106.6(3) . . ?
C8 C6 C7 112.5(3) . . ?
C8 C6 C9 110.7(3) . . ?
C9 C6 N1 112.5(3) . . ?
C9 C6 C7 107.0(3) . . ?
F23 C23 C22 120.3(4) . . ?
F23 C23 C24 119.5(4) . . ?
C24 C23 C22 120.2(4) . . ?
F26 C26 C21 121.0(3) . . ?
F26 C26 C25 114.4(3) . . ?
C25 C26 C21 124.7(3) . . ?
F33 C33 C32 120.0(4) . . ?
F33 C33 C34 120.5(3) . . ?
C34 C33 C32 119.4(3) . . ?
F25 C25 C26 120.2(4) . . ?
C24 C25 F25 119.3(4) . . ?
C24 C25 C26 120.5(3) . . ?
F35 C35 C36 119.7(3) . . ?
F35 C35 C34 120.3(3) . . ?
C34 C35 C36 119.9(3) . . ?
F34 C34 C33 120.6(3) . . ?
F34 C34 C35 120.1(4) . . ?
C35 C34 C33 119.3(3) . . ?
C2 C3 H3A 109.5 . . ?
C2 C3 H3B 109.5 . . ?
C2 C3 H3C 109.5 . . ?
H3A C3 H3B 109.5 . . ?
H3A C3 H3C 109.5 . . ?
H3B C3 H3C 109.5 . . ?
F24 C24 C23 121.1(4) . . ?
F24 C24 C25 121.1(4) . . ?
C25 C24 C23 117.8(4) . . ?
C11 C12 H12 119.8 . . ?
C13 C12 C11 120.5(4) . . ?
C13 C12 H12 119.8 . . ?
C6 C7 H7A 109.5 . . ?
C6 C7 H7B 109.5 . . ?
C6 C7 H7C 109.5 . . ?
H7A C7 H7B 109.5 . . ?
H7A C7 H7C 109.5 . . ?
H7B C7 H7C 109.5 . . ?
C16 C15 H15 119.8 . . ?
C14 C15 C16 120.4(4) . . ?
C14 C15 H15 119.8 . . ?
C12 C13 H13 119.8 . . ?
C14 C13 C12 120.3(4) . . ?
C14 C13 H13 119.8 . . ?
C15 C14 C13 120.5(4) . . ?
C15 C14 H14 119.8 . . ?
C13 C14 H14 119.8 . . ?
C6 C8 H8A 109.5 . . ?
C6 C8 H8B 109.5 . . ?
C6 C8 H8C 109.5 . . ?
H8A C8 H8B 109.5 . . ?
H8A C8 H8C 109.5 . . ?
H8B C8 H8C 109.5 . . ?
C6 C9 H9A 109.5 . . ?
C6 C9 H9B 109.5 . . ?
C6 C9 H9C 109.5 . . ?
H9A C9 H9B 109.5 . . ?
H9A C9 H9C 109.5 . . ?
H9B C9 H9C 109.5 . . ?
C1 B1 C41 113.9(2) . . ?
C1 B1 C31 116.0(3) . . ?
C31 B1 C41 98.9(2) . . ?
C21 B1 C41 112.2(3) . . ?
C21 B1 C1 104.1(3) . . ?
C21 B1 C31 112.0(2) . . ?
C17 C17 H17A 108.0 3_665 . ?
C17 C17 H17B 108.6 3_665 . ?
H17A C17 H17B 107.4 . . ?
C10 C17 C17 116.1(5) . 3_665 ?
C10 C17 H17A 108.1 . . ?
C10 C17 H17B 108.4 . . ?
C17 C10 H10A 109.2 . . ?
C17 C10 H10B 109.2 . . ?
C17 C10 C18 112.1(4) . . ?
H10A C10 H10B 107.9 . . ?
C18 C10 H10A 109.2 . . ?
C18 C10 H10B 109.2 . . ?
C10 C18 H18A 109.5 . . ?
C10 C18 H18B 109.5 . . ?
C10 C18 H18C 109.5 . . ?
H18A C18 H18B 109.5 . . ?
H18A C18 H18C 109.5 . . ?
H18B C18 H18C 109.5 . . ?

loop_
_geom_bond_atom_site_label_1
_geom_bond_atom_site_label_2
_geom_bond_distance
_geom_bond_site_symmetry_2
_geom_bond_publ_flag
F46 C46 1.360(3) . ?
F42 C42 1.358(4) . ?
F32 C32 1.356(4) . ?
F36 C36 1.353(4) . ?
F45 C45 1.345(4) . ?
F22 C22 1.362(4) . ?
F43 C43 1.350(4) . ?
F26 C26 1.355(4) . ?
F44 C44 1.349(4) . ?
F35 C35 1.349(4) . ?
F25 C25 1.361(4) . ?
F33 C33 1.352(4) . ?
F34 C34 1.338(4) . ?
F23 C23 1.355(4) . ?
F24 C24 1.347(4) . ?
N1 C4 1.492(4) . ?
N1 C5 1.296(4) . ?
N1 C6 1.539(4) . ?
C43 C42 1.384(4) . ?
C43 C44 1.369(5) . ?
C41 C42 1.391(4) . ?
C41 C46 1.389(4) . ?
C41 B1 1.676(5) . ?
C4 H4A 0.9900 . ?
C4 H4B 0.9900 . ?
C4 C1 1.529(4) . ?
C32 C31 1.384(4) . ?
C32 C33 1.383(5) . ?
C1 C2 1.337(4) . ?
C1 B1 1.660(5) . ?
C11 C5 1.438(5) . ?
C11 C16 1.405(4) . ?
C11 C12 1.406(5) . ?
C22 C21 1.389(4) . ?
C22 C23 1.369(5) . ?
C2 H2 0.9500 . ?
C2 C3 1.495(4) . ?
C46 C45 1.378(4) . ?
C44 C45 1.373(5) . ?
C31 C36 1.393(4) . ?
C31 B1 1.664(5) . ?
C21 C26 1.386(4) . ?
C21 B1 1.659(5) . ?
C36 C35 1.385(5) . ?
C5 H5 0.9500 . ?
C16 H16 0.9500 . ?
C16 C15 1.376(5) . ?
C6 C7 1.517(5) . ?
C6 C8 1.512(5) . ?
C6 C9 1.513(5) . ?
C23 C24 1.368(5) . ?
C26 C25 1.381(5) . ?
C33 C34 1.363(5) . ?
C25 C24 1.356(5) . ?
C35 C34 1.361(5) . ?
C3 H3A 0.9800 . ?
C3 H3B 0.9800 . ?
C3 H3C 0.9800 . ?
C12 H12 0.9500 . ?
C12 C13 1.379(5) . ?
C7 H7A 0.9800 . ?
C7 H7B 0.9800 . ?
C7 H7C 0.9800 . ?
C15 H15 0.9500 . ?
C15 C14 1.366(5) . ?
C13 H13 0.9500 . ?
C13 C14 1.369(5) . ?
C14 H14 0.9500 . ?
C8 H8A 0.9800 . ?
C8 H8B 0.9800 . ?
C8 H8C 0.9800 . ?
C9 H9A 0.9800 . ?
C9 H9B 0.9800 . ?
C9 H9C 0.9800 . ?
C17 C17 1.503(10) 3_665 ?
C17 H17A 0.9901 . ?
C17 H17B 0.9899 . ?
C17 C10 1.476(7) . ?
C10 H10A 0.9900 . ?
C10 H10B 0.9900 . ?
C10 C18 1.685(8) . ?
C18 H18A 0.9800 . ?
C18 H18B 0.9800 . ?
C18 H18C 0.9800 . ?

loop_
_geom_torsion_atom_site_label_1
_geom_torsion_atom_site_label_2
_geom_torsion_atom_site_label_3
_geom_torsion_atom_site_label_4
_geom_torsion
_geom_torsion_site_symmetry_1
_geom_torsion_site_symmetry_2
_geom_torsion_site_symmetry_3
_geom_torsion_site_symmetry_4
_geom_torsion_publ_flag
F46 C46 C45 F45 3.3(4) . . . . ?
F46 C46 C45 C44 -177.4(3) . . . . ?
F32 C32 C31 C36 177.5(3) . . . . ?
F32 C32 C31 B1 6.9(4) . . . . ?
F32 C32 C33 F33 0.9(5) . . . . ?
F32 C32 C33 C34 -177.7(3) . . . . ?
F36 C36 C35 F35 0.6(5) . . . . ?
F36 C36 C35 C34 179.9(3) . . . . ?
F22 C22 C21 C26 -178.2(3) . . . . ?
F22 C22 C21 B1 -3.9(4) . . . . ?
F22 C22 C23 F23 -0.6(5) . . . . ?
F22 C22 C23 C24 178.7(3) . . . . ?
F43 C43 C42 F42 -1.8(4) . . . . ?
F43 C43 C42 C41 179.3(3) . . . . ?
F43 C43 C44 F44 -0.2(5) . . . . ?
F43 C43 C44 C45 179.9(3) . . . . ?
F26 C26 C25 F25 -2.7(5) . . . . ?
F26 C26 C25 C24 177.7(3) . . . . ?
F44 C44 C45 F45 -0.4(5) . . . . ?
F44 C44 C45 C46 -179.7(3) . . . . ?
F35 C35 C34 F34 -0.3(5) . . . . ?
F35 C35 C34 C33 178.6(3) . . . . ?
F25 C25 C24 F24 2.0(5) . . . . ?
F25 C25 C24 C23 -177.8(3) . . . . ?
F33 C33 C34 F34 0.0(5) . . . . ?
F33 C33 C34 C35 -178.9(3) . . . . ?
F23 C23 C24 F24 -0.5(5) . . . . ?
F23 C23 C24 C25 179.3(3) . . . . ?
N1 C4 C1 C2 -15.5(4) . . . . ?
N1 C4 C1 B1 172.4(3) . . . . ?
C43 C44 C45 F45 179.6(3) . . . . ?
C43 C44 C45 C46 0.3(5) . . . . ?
C41 C46 C45 F45 -178.8(3) . . . . ?
C41 C46 C45 C44 0.5(5) . . . . ?
C4 N1 C5 C11 0.0(5) . . . . ?
C4 N1 C6 C7 51.7(3) . . . . ?
C4 N1 C6 C8 -69.1(3) . . . . ?
C4 N1 C6 C9 169.3(3) . . . . ?
C4 C1 C2 C3 -177.5(3) . . . . ?
C4 C1 B1 C41 -16.6(4) . . . . ?
C4 C1 B1 C31 -130.5(3) . . . . ?
C4 C1 B1 C21 106.0(3) . . . . ?
C32 C31 C36 F36 -178.7(3) . . . . ?
C32 C31 C36 C35 0.8(5) . . . . ?
C32 C31 B1 C41 65.5(3) . . . . ?
C32 C31 B1 C1 -172.3(3) . . . . ?
C32 C31 B1 C21 -52.9(4) . . . . ?
C32 C33 C34 F34 178.6(3) . . . . ?
C32 C33 C34 C35 -0.3(5) . . . . ?
C42 C43 C44 F44 179.7(3) . . . . ?
C42 C43 C44 C45 -0.2(5) . . . . ?
C42 C41 C46 F46 176.7(3) . . . . ?
C42 C41 C46 C45 -1.1(5) . . . . ?
C42 C41 B1 C1 130.4(3) . . . . ?
C42 C41 B1 C31 -105.8(3) . . . . ?
C42 C41 B1 C21 12.5(4) . . . . ?
C11 C16 C15 C14 -0.7(5) . . . . ?
C11 C12 C13 C14 -2.3(6) . . . . ?
C22 C21 C26 F26 179.9(3) . . . . ?
C22 C21 C26 C25 -1.3(5) . . . . ?
C22 C21 B1 C41 54.1(4) . . . . ?
C22 C21 B1 C1 -69.6(3) . . . . ?
C22 C21 B1 C31 164.3(3) . . . . ?
C22 C23 C24 F24 -179.8(3) . . . . ?
C22 C23 C24 C25 0.0(5) . . . . ?
C2 C1 B1 C41 171.8(3) . . . . ?
C2 C1 B1 C31 57.9(4) . . . . ?
C2 C1 B1 C21 -65.6(4) . . . . ?
C46 C41 C42 F42 -177.7(3) . . . . ?
C46 C41 C42 C43 1.1(4) . . . . ?
C46 C41 B1 C1 -59.5(4) . . . . ?
C46 C41 B1 C31 64.2(3) . . . . ?
C46 C41 B1 C21 -177.5(3) . . . . ?
C44 C43 C42 F42 178.4(3) . . . . ?
C44 C43 C42 C41 -0.5(5) . . . . ?
C31 C32 C33 F33 -179.8(3) . . . . ?
C31 C32 C33 C34 1.6(5) . . . . ?
C31 C36 C35 F35 -178.9(3) . . . . ?
C31 C36 C35 C34 0.3(5) . . . . ?
C21 C22 C23 F23 178.0(3) . . . . ?
C21 C22 C23 C24 -2.7(5) . . . . ?
C21 C26 C25 F25 178.5(3) . . . . ?
C21 C26 C25 C24 -1.1(5) . . . . ?
C36 C31 B1 C41 -103.6(3) . . . . ?
C36 C31 B1 C1 18.6(4) . . . . ?
C36 C31 B1 C21 138.0(3) . . . . ?
C36 C35 C34 F34 -179.6(3) . . . . ?
C36 C35 C34 C33 -0.6(5) . . . . ?
C5 N1 C4 C1 89.5(3) . . . . ?
C5 N1 C6 C7 -134.8(3) . . . . ?
C5 N1 C6 C8 104.3(3) . . . . ?
C5 N1 C6 C9 -17.2(4) . . . . ?
C5 C11 C16 C15 176.2(3) . . . . ?
C5 C11 C12 C13 -174.9(3) . . . . ?
C16 C11 C5 N1 -20.4(6) . . . . ?
C16 C11 C12 C13 3.8(5) . . . . ?
C16 C15 C14 C13 2.3(6) . . . . ?
C6 N1 C4 C1 -97.4(3) . . . . ?
C6 N1 C5 C11 -173.0(3) . . . . ?
C23 C22 C21 C26 3.2(5) . . . . ?
C23 C22 C21 B1 177.5(3) . . . . ?
C26 C21 B1 C41 -132.7(3) . . . . ?
C26 C21 B1 C1 103.7(3) . . . . ?
C26 C21 B1 C31 -22.4(4) . . . . ?
C26 C25 C24 F24 -178.4(3) . . . . ?
C26 C25 C24 C23 1.8(5) . . . . ?
C33 C32 C31 C36 -1.8(5) . . . . ?
C33 C32 C31 B1 -172.3(3) . . . . ?
C12 C11 C5 N1 158.1(3) . . . . ?
C12 C11 C16 C15 -2.2(5) . . . . ?
C12 C13 C14 C15 -0.8(6) . . . . ?
B1 C41 C42 F42 -7.0(5) . . . . ?
B1 C41 C42 C43 171.8(3) . . . . ?
B1 C41 C46 F46 5.1(4) . . . . ?
B1 C41 C46 C45 -172.7(3) . . . . ?
B1 C1 C2 C3 -6.0(5) . . . . ?
B1 C31 C36 F36 -9.0(5) . . . . ?
B1 C31 C36 C35 170.5(3) . . . . ?
B1 C21 C26 F26 6.2(5) . . . . ?
B1 C21 C26 C25 -175.1(3) . . . . ?
C17 C17 C10 C18 -175.5(5) 3_665 . . . ?
